data_7248978
loop_
_publ_author_name
'Yu, Fangzhou'
'Xu, Liang'

_publ_section_title
;
 A concise and stereoselective synthesis of the BCDF tetracyclic ring
 system of C19-diterpenoid alkaloids
;
_journal_issue 29
_journal_name_full 'RSC Advances'
_journal_page_first 21102
_journal_page_last 21106
_journal_paper_doi 10.1039/D4RA02821J
_journal_volume 14
_journal_year 2024
_chemical_formula_moiety 'C23 H36 O8 S Si'
_chemical_formula_sum 'C23 H36 O8 S Si'
_chemical_formula_weight 500.67
_chemical_properties_physical Heat-sensitive,Light-sensitive
_space_group_crystal_system triclinic
_space_group_IT_number 2
_space_group_name_Hall '-P 1'
_space_group_name_H-M_alt 'P -1'
_atom_sites_solution_hydrogens geom
_atom_sites_solution_primary direct
_audit_creation_date 2021-06-30
_audit_creation_method
;
Olex2 1.2
(compiled 2018.05.29 svn.r3508 for OlexSys, GUI svn.r5506)
;
_audit_update_record
;
2024-06-15 deposited with the CCDC.	2024-06-18 downloaded from the CCDC.
;
_cell_angle_alpha 76.174(4)
_cell_angle_beta 80.698(3)
_cell_angle_gamma 87.947(3)
_cell_formula_units_Z 2
_cell_length_a 9.1191(3)
_cell_length_b 12.1448(7)
_cell_length_c 12.1551(6)
_cell_measurement_reflns_used 2835
_cell_measurement_temperature 293(2)
_cell_measurement_theta_max 24.2760
_cell_measurement_theta_min 3.0690
_cell_volume 1289.97(11)
_computing_cell_refinement
;
CrysAlisPro, Agilent Technologies,
Version 1.171.37.34 (release 22-05-2014 CrysAlis171 .NET)
(compiled May 22 2014,16:03:01)
;
_computing_data_collection
;
CrysAlisPro, Agilent Technologies,
Version 1.171.37.34 (release 22-05-2014 CrysAlis171 .NET)
(compiled May 22 2014,16:03:01)
;
_computing_data_reduction
;
CrysAlisPro, Agilent Technologies,
Version 1.171.37.34 (release 22-05-2014 CrysAlis171 .NET)
(compiled May 22 2014,16:03:01)
;
_computing_molecular_graphics 'Olex2 (Dolomanov et al., 2009)'
_computing_publication_material 'Olex2 (Dolomanov et al., 2009)'
_computing_structure_refinement 'ShelXL (Sheldrick, 2015)'
_computing_structure_solution 'ShelXS (Sheldrick, 2008)'
_diffrn_ambient_temperature 293.15
_diffrn_detector 'CCD plate'
_diffrn_detector_area_resol_mean 16.0874
_diffrn_detector_type Eos
_diffrn_measured_fraction_theta_full 0.998
_diffrn_measured_fraction_theta_max 0.998
_diffrn_measurement_details
;
#__ type_ start__ end____ width___ exp.time_
  1 omega  -83.00   11.00   1.0000   14.0000
omega____ theta____ kappa____ phi______ frames
    -      -15.4773  -77.0000  -60.0000 94

#__ type_ start__ end____ width___ exp.time_
  2 omega  -42.00   48.00   1.0000   14.0000
omega____ theta____ kappa____ phi______ frames
    -      -15.4773   77.0000   60.0000 90

#__ type_ start__ end____ width___ exp.time_
  3 omega  -20.00   21.00   1.0000   14.0000
omega____ theta____ kappa____ phi______ frames
    -      -15.4773  -99.0000 -180.0000 41

#__ type_ start__ end____ width___ exp.time_
  4 omega  -87.00  -36.00   1.0000   14.0000
omega____ theta____ kappa____ phi______ frames
    -      -15.4773 -178.0000   90.0000 51

#__ type_ start__ end____ width___ exp.time_
  5 omega   -4.00   87.00   1.0000   14.0000
omega____ theta____ kappa____ phi______ frames
    -       17.5086   19.0000 -120.0000 91

#__ type_ start__ end____ width___ exp.time_
  6 omega   -1.00   24.00   1.0000   14.0000
omega____ theta____ kappa____ phi______ frames
    -       17.5086   38.0000 -150.0000 25
;
_diffrn_measurement_device 'four-circle diffractometer'
_diffrn_measurement_device_type 'Xcalibur, Eos'
_diffrn_measurement_method '\w scans'
_diffrn_orient_matrix_UB_11 0.0534929000
_diffrn_orient_matrix_UB_12 -0.0353299000
_diffrn_orient_matrix_UB_13 0.0275193000
_diffrn_orient_matrix_UB_21 -0.0285343000
_diffrn_orient_matrix_UB_22 0.0150119000
_diffrn_orient_matrix_UB_23 0.0522683000
_diffrn_orient_matrix_UB_31 -0.0503654000
_diffrn_orient_matrix_UB_32 -0.0463040000
_diffrn_orient_matrix_UB_33 0.0146397000
_diffrn_radiation_monochromator graphite
_diffrn_radiation_probe x-ray
_diffrn_radiation_type MoK\a
_diffrn_radiation_wavelength 0.71073
_diffrn_reflns_av_R_equivalents 0.0210
_diffrn_reflns_av_unetI/netI 0.0437
_diffrn_reflns_Laue_measured_fraction_full 0.998
_diffrn_reflns_Laue_measured_fraction_max 0.998
_diffrn_reflns_limit_h_max 11
_diffrn_reflns_limit_h_min -11
_diffrn_reflns_limit_k_max 15
_diffrn_reflns_limit_k_min -13
_diffrn_reflns_limit_l_max 15
_diffrn_reflns_limit_l_min -14
_diffrn_reflns_number 10610
_diffrn_reflns_point_group_measured_fraction_full 0.998
_diffrn_reflns_point_group_measured_fraction_max 0.998
_diffrn_reflns_theta_full 25.242
_diffrn_reflns_theta_max 26.373
_diffrn_reflns_theta_min 2.917
_diffrn_source 'Enhance (Mo) X-ray Source'
_exptl_absorpt_coefficient_mu 0.215
_exptl_absorpt_correction_T_max 1.00000
_exptl_absorpt_correction_T_min 0.88510
_exptl_absorpt_correction_type multi-scan
_exptl_absorpt_process_details
;
CrysAlisPro, Agilent Technologies,
Version 1.171.37.34 (release 22-05-2014 CrysAlis171 .NET)
(compiled May 22 2014,16:03:01)
Empirical absorption correction using spherical harmonics,
 implemented in SCALE3 ABSPACK scaling algorithm.
;
_exptl_crystal_density_diffrn 1.289
_exptl_crystal_density_method 'not measured'
_exptl_crystal_F_000 536
_exptl_crystal_size_max 0.35
_exptl_crystal_size_mid 0.3
_exptl_crystal_size_min 0.25
_refine_diff_density_max 0.925
_refine_diff_density_min -0.521
_refine_diff_density_rms 0.075
_refine_ls_extinction_method none
_refine_ls_goodness_of_fit_ref 1.058
_refine_ls_hydrogen_treatment constr
_refine_ls_matrix_type full
_refine_ls_number_parameters 280
_refine_ls_number_reflns 5268
_refine_ls_number_restraints 2
_refine_ls_restrained_S_all 1.083
_refine_ls_R_factor_all 0.1343
_refine_ls_R_factor_gt 0.0922
_refine_ls_shift/su_max 0.000
_refine_ls_shift/su_mean 0.000
_refine_ls_structure_factor_coef Fsqd
_refine_ls_weighting_details 'w=1/[\s^2^(Fo^2^)+(0.1682P)^2^+0.8411P] where P=(Fo^2^+2Fc^2^)/3'
_refine_ls_weighting_scheme calc
_refine_ls_wR_factor_gt 0.2675
_refine_ls_wR_factor_ref 0.3068
_reflns_Friedel_coverage 0.000
_reflns_number_gt 3208
_reflns_number_total 5268
_reflns_threshold_expression 'I > 2\s(I)'
_cod_data_source_file d4ra02821j2.cif
_cod_data_source_block 210602_s1_yfz
_cod_original_cell_volume 1289.98(10)
_cod_database_code 7248978
_shelx_shelxl_version_number 2018/3
_chemical_oxdiff_formula c12h12n2o3s1si1
_shelx_space_group_comment
;
The symmetry employed for this shelxl refinement is uniquely defined
by the following loop, which should always be used as a source of
symmetry information in preference to the above space-group names.
They are only intended as comments.
;
_shelx_estimated_absorpt_t_max 0.948
_shelx_estimated_absorpt_t_min 0.928
_reflns_odcompleteness_completeness 99.77
_reflns_odcompleteness_iscentric 1
_reflns_odcompleteness_theta 26.32
_olex2_refinement_description
;
1. Fixed Uiso
 At 1.2 times of:
  All C(H) groups, All C(H,H) groups
 At 1.5 times of:
  All C(H,H,H) groups
2. Restrained distances
 C22-C23 = C20-C21
 1.55 with sigma of 0.02
3. Uiso/Uaniso restraints and constraints
Uanis(C23) = Uanis(C21) = Uanis(C19)
Uanis(C22) = Uanis(C20) = Uanis(C18)
4.a Ternary CH refined with riding coordinates:
 C1(H1), C3(H3), C4(H4), C8(H8), C10(H10), C11(H11)
4.b Secondary CH2 refined with riding coordinates:
 C9(H9A,H9B), C12(H12A,H12B), C18(H18A,H18B), C20(H20A,H20B), C22(H22A,H22B)
4.c Aromatic/amide H refined with riding coordinates:
 C6(H6), C7(H7)
4.d Idealised Me refined as rotating group:
 C15(H15A,H15B,H15C), C16(H16A,H16B,H16C), C17(H17A,H17B,H17C), C19(H19A,H19B,
 H19C), C21(H21A,H21B,H21C), C23(H23A,H23B,H23C)
;
_olex2_submission_special_instructions 'No special instructions were received'

loop_
_space_group_symop_operation_xyz
'x, y, z'
'-x, -y, -z'

loop_
_atom_site_label
_atom_site_type_symbol
_atom_site_fract_x
_atom_site_fract_y
_atom_site_fract_z
_atom_site_U_iso_or_equiv
_atom_site_adp_type
_atom_site_occupancy
_atom_site_site_symmetry_order
_atom_site_calc_flag
_atom_site_refinement_flags_posn
_atom_site_refinement_flags_adp
_atom_site_refinement_flags_occupancy
_atom_site_disorder_assembly
_atom_site_disorder_group
S1 S 0.25015(12) 0.47100(9) 0.56377(12) 0.0633(4) Uani 1 1 d . . . . .
Si1 Si -0.09591(18) 0.75180(15) 0.87969(14) 0.0821(5) Uani 1 1 d . . . . .
O1 O 0.4439(5) 0.8503(5) 0.2857(4) 0.1206(18) Uani 1 1 d . . . . .
O2 O 0.2926(5) 0.7153(4) 0.2793(4) 0.1072(15) Uani 1 1 d . . . . .
O3 O 0.2810(3) 0.6013(2) 0.5435(3) 0.0559(8) Uani 1 1 d . . . . .
O4 O 0.3624(4) 0.4173(3) 0.6268(4) 0.0827(11) Uani 1 1 d . . . . .
O5 O 0.0966(4) 0.4490(3) 0.6099(4) 0.0823(11) Uani 1 1 d . . . . .
O6 O 0.0077(3) 0.8060(3) 0.7567(3) 0.0643(8) Uani 1 1 d . . . . .
O7 O 0.2957(5) 0.9034(4) 0.7981(4) 0.1009(14) Uani 1 1 d . . . . .
O8 O -0.1474(3) 0.8444(3) 0.5417(3) 0.0774(10) Uani 1 1 d . . . . .
C1 C 0.3173(5) 0.8566(4) 0.5074(4) 0.0616(12) Uani 1 1 d . . . . .
H1 H 0.343234 0.932458 0.459296 0.074 Uiso 1 1 calc R . . . .
C2 C 0.2357(5) 0.7968(4) 0.4367(4) 0.0591(11) Uani 1 1 d . . . . .
C3 C 0.1667(4) 0.6827(3) 0.5054(4) 0.0515(10) Uani 1 1 d . . . . .
H3 H 0.112043 0.651937 0.456272 0.062 Uiso 1 1 calc R . . . .
C4 C 0.0560(4) 0.7174(3) 0.5984(4) 0.0475(9) Uani 1 1 d . . . . .
H4 H -0.013546 0.655721 0.638442 0.057 Uiso 1 1 calc R . . . .
C5 C 0.1274(4) 0.7666(3) 0.6841(4) 0.0505(10) Uani 1 1 d . . . . .
C6 C 0.2215(5) 0.6788(4) 0.7494(4) 0.0551(10) Uani 1 1 d . . . . .
H6 H 0.176330 0.612500 0.795507 0.066 Uiso 1 1 calc R . . . .
C7 C 0.3637(5) 0.6916(4) 0.7440(4) 0.0686(13) Uani 1 1 d . . . . .
H7 H 0.416992 0.633765 0.785043 0.082 Uiso 1 1 calc R . . . .
C8 C 0.4444(5) 0.7971(4) 0.6737(5) 0.0747(15) Uani 1 1 d . . . . .
H8 H 0.539397 0.805655 0.698632 0.090 Uiso 1 1 calc R . . . .
C9 C 0.4641(5) 0.8030(4) 0.5451(5) 0.0692(13) Uani 1 1 d . . . . .
H9A H 0.478128 0.727831 0.530636 0.083 Uiso 1 1 calc R . . . .
H9B H 0.548915 0.849867 0.504404 0.083 Uiso 1 1 calc R . . . .
C10 C 0.2196(5) 0.8741(3) 0.6181(4) 0.0579(11) Uani 1 1 d . . . . .
H10 H 0.154829 0.940087 0.601185 0.069 Uiso 1 1 calc R . . . .
C11 C 0.3418(6) 0.8979(5) 0.6832(6) 0.0807(16) Uani 1 1 d . . . . .
H11 H 0.393698 0.968232 0.640739 0.097 Uiso 1 1 calc R . . . .
C12 C 0.0883(5) 0.8608(4) 0.4149(4) 0.0674(13) Uani 1 1 d . . . . .
H12A H 0.100851 0.941856 0.403895 0.081 Uiso 1 1 calc R . . . .
H12B H 0.054845 0.846298 0.347815 0.081 Uiso 1 1 calc R . . . .
C13 C -0.0203(4) 0.8131(4) 0.5223(4) 0.0570(11) Uani 1 1 d . . . . .
C14 C 0.3384(7) 0.7918(5) 0.3259(5) 0.0799(15) Uani 1 1 d . . . . .
C15 C 0.3888(12) 0.7117(10) 0.1686(8) 0.171(4) Uani 1 1 d . . . . .
H15A H 0.491344 0.714060 0.177292 0.256 Uiso 1 1 calc GR . . . .
H15B H 0.367279 0.775725 0.109899 0.256 Uiso 1 1 calc GR . . . .
H15C H 0.369718 0.642956 0.147354 0.256 Uiso 1 1 calc GR . . . .
C16 C 0.2838(6) 0.4471(5) 0.4267(5) 0.0767(15) Uani 1 1 d . . . . .
H16A H 0.383963 0.468795 0.392038 0.115 Uiso 1 1 calc GR . . . .
H16B H 0.215965 0.491163 0.381055 0.115 Uiso 1 1 calc GR . . . .
H16C H 0.269939 0.368048 0.431140 0.115 Uiso 1 1 calc GR . . . .
C17 C 0.2256(9) 1.0076(7) 0.8043(9) 0.137(3) Uani 1 1 d . . . . .
H17A H 0.194595 1.009141 0.883240 0.206 Uiso 1 1 calc GR . . . .
H17B H 0.140434 1.015976 0.765782 0.206 Uiso 1 1 calc GR . . . .
H17C H 0.294024 1.068685 0.768069 0.206 Uiso 1 1 calc GR . . . .
C18 C -0.1971(11) 0.6261(9) 0.8650(8) 0.152(2) Uani 1 1 d . . . . .
H18A H -0.248559 0.649002 0.799277 0.183 Uiso 1 1 calc R . . . .
H18B H -0.124897 0.568940 0.849507 0.183 Uiso 1 1 calc R . . . .
C19 C -0.3102(16) 0.5726(12) 0.9704(11) 0.226(4) Uani 1 1 d . . . . .
H19A H -0.261120 0.551231 1.036529 0.340 Uiso 1 1 calc GR . . . .
H19B H -0.353397 0.506668 0.957789 0.340 Uiso 1 1 calc GR . . . .
H19C H -0.386923 0.626534 0.982998 0.340 Uiso 1 1 calc GR . . . .
C20 C 0.0175(11) 0.7169(10) 0.9958(8) 0.152(2) Uani 1 1 d D . . . .
H20A H 0.053222 0.640182 0.999054 0.183 Uiso 1 1 calc R . . . .
H20B H 0.104023 0.766041 0.971102 0.183 Uiso 1 1 calc R . . . .
C21 C -0.0404(18) 0.7225(13) 1.1146(11) 0.226(4) Uani 1 1 d D . . . .
H21A H 0.026579 0.684008 1.164465 0.340 Uiso 1 1 calc GR . . . .
H21B H -0.136241 0.686719 1.137807 0.340 Uiso 1 1 calc GR . . . .
H21C H -0.049123 0.800349 1.119128 0.340 Uiso 1 1 calc GR . . . .
C22 C -0.2139(12) 0.8648(10) 0.9074(9) 0.152(2) Uani 1 1 d D . . . .
H22A H -0.260881 0.840458 0.986789 0.183 Uiso 1 1 calc R . . . .
H22B H -0.148464 0.927175 0.904153 0.183 Uiso 1 1 calc R . . . .
C23 C -0.3143(17) 0.9069(14) 0.8528(12) 0.226(4) Uani 1 1 d D . . . .
H23A H -0.407647 0.898388 0.903466 0.340 Uiso 1 1 calc GR . . . .
H23B H -0.318670 0.868923 0.792632 0.340 Uiso 1 1 calc GR . . . .
H23C H -0.294095 0.986042 0.820024 0.340 Uiso 1 1 calc GR . . . .

loop_
_atom_site_aniso_label
_atom_site_aniso_U_11
_atom_site_aniso_U_22
_atom_site_aniso_U_33
_atom_site_aniso_U_23
_atom_site_aniso_U_13
_atom_site_aniso_U_12
S1 0.0545(6) 0.0499(7) 0.0890(9) -0.0183(6) -0.0202(6) 0.0079(5)
Si1 0.0781(10) 0.0941(12) 0.0730(10) -0.0337(9) 0.0138(8) -0.0056(8)
O1 0.093(3) 0.143(4) 0.102(4) -0.014(3) 0.037(3) -0.024(3)
O2 0.107(3) 0.135(4) 0.076(3) -0.035(3) 0.012(2) -0.002(3)
O3 0.0471(15) 0.0498(16) 0.077(2) -0.0234(14) -0.0159(14) 0.0114(12)
O4 0.079(2) 0.062(2) 0.113(3) -0.017(2) -0.041(2) 0.0167(17)
O5 0.066(2) 0.066(2) 0.106(3) -0.0049(19) -0.0084(19) -0.0065(16)
O6 0.0573(17) 0.0627(19) 0.074(2) -0.0274(16) 0.0029(15) 0.0063(14)
O7 0.106(3) 0.105(3) 0.114(4) -0.061(3) -0.027(3) -0.007(2)
O8 0.0465(17) 0.078(2) 0.105(3) -0.017(2) -0.0160(17) 0.0208(15)
C1 0.048(2) 0.050(2) 0.079(3) -0.006(2) -0.001(2) -0.0024(18)
C2 0.048(2) 0.058(3) 0.065(3) -0.009(2) -0.002(2) 0.0127(18)
C3 0.044(2) 0.046(2) 0.066(3) -0.0147(19) -0.0133(18) 0.0092(16)
C4 0.0384(18) 0.040(2) 0.063(3) -0.0124(18) -0.0065(17) 0.0019(15)
C5 0.0397(19) 0.047(2) 0.064(3) -0.0160(19) -0.0018(18) -0.0007(16)
C6 0.055(2) 0.051(2) 0.058(3) -0.0108(19) -0.0097(19) 0.0023(18)
C7 0.062(3) 0.073(3) 0.075(3) -0.017(3) -0.026(2) 0.014(2)
C8 0.050(2) 0.074(3) 0.106(4) -0.022(3) -0.029(3) -0.005(2)
C9 0.042(2) 0.063(3) 0.096(4) -0.011(3) -0.006(2) -0.0033(19)
C10 0.054(2) 0.043(2) 0.076(3) -0.014(2) -0.006(2) -0.0016(17)
C11 0.066(3) 0.072(3) 0.113(5) -0.033(3) -0.022(3) -0.007(2)
C12 0.060(3) 0.066(3) 0.074(3) -0.011(2) -0.016(2) 0.017(2)
C13 0.047(2) 0.056(2) 0.072(3) -0.021(2) -0.014(2) 0.0071(18)
C14 0.080(4) 0.085(4) 0.070(4) -0.012(3) -0.011(3) 0.018(3)
C15 0.191(10) 0.219(12) 0.104(6) -0.078(7) 0.027(7) 0.031(8)
C16 0.064(3) 0.074(3) 0.106(4) -0.046(3) -0.022(3) 0.011(2)
C17 0.122(6) 0.127(6) 0.192(9) -0.106(7) -0.004(6) -0.014(5)
C18 0.140(4) 0.189(6) 0.111(4) -0.036(4) 0.031(3) 0.016(4)
C19 0.262(10) 0.244(9) 0.178(7) -0.060(7) -0.043(7) 0.046(7)
C20 0.140(4) 0.189(6) 0.111(4) -0.036(4) 0.031(3) 0.016(4)
C21 0.262(10) 0.244(9) 0.178(7) -0.060(7) -0.043(7) 0.046(7)
C22 0.140(4) 0.189(6) 0.111(4) -0.036(4) 0.031(3) 0.016(4)
C23 0.262(10) 0.244(9) 0.178(7) -0.060(7) -0.043(7) 0.046(7)

loop_
_atom_type_symbol
_atom_type_description
_atom_type_scat_dispersion_real
_atom_type_scat_dispersion_imag
_atom_type_scat_source
C C 0.0033 0.0016 'International Tables Vol C Tables 4.2.6.8 and 6.1.1.4'
H H 0.0000 0.0000 'International Tables Vol C Tables 4.2.6.8 and 6.1.1.4'
O O 0.0106 0.0060 'International Tables Vol C Tables 4.2.6.8 and 6.1.1.4'
S S 0.1246 0.1234 'International Tables Vol C Tables 4.2.6.8 and 6.1.1.4'
Si Si 0.0817 0.0704 'International Tables Vol C Tables 4.2.6.8 and 6.1.1.4'

loop_
_geom_angle_atom_site_label_1
_geom_angle_atom_site_label_2
_geom_angle_atom_site_label_3
_geom_angle
_geom_angle_site_symmetry_1
_geom_angle_site_symmetry_3
_geom_angle_publ_flag
O3 S1 C16 103.8(2) . . ?
O4 S1 O3 104.46(18) . . ?
O4 S1 O5 120.2(2) . . ?
O4 S1 C16 109.4(3) . . ?
O5 S1 O3 108.88(19) . . ?
O5 S1 C16 108.8(3) . . ?
O6 Si1 C18 108.5(3) . . ?
O6 Si1 C20 110.6(3) . . ?
O6 Si1 C22 104.4(3) . . ?
C20 Si1 C18 112.9(5) . . ?
C22 Si1 C18 114.0(5) . . ?
C22 Si1 C20 106.2(5) . . ?
C14 O2 C15 111.7(7) . . ?
C3 O3 S1 119.2(2) . . ?
C5 O6 Si1 135.8(3) . . ?
C11 O7 C17 111.0(6) . . ?
C2 C1 H1 106.4 . . ?
C2 C1 C9 118.0(4) . . ?
C2 C1 C10 113.5(3) . . ?
C9 C1 H1 106.4 . . ?
C10 C1 H1 106.4 . . ?
C10 C1 C9 105.5(4) . . ?
C1 C2 C12 109.1(4) . . ?
C3 C2 C1 113.4(4) . . ?
C3 C2 C12 97.6(3) . . ?
C14 C2 C1 108.9(4) . . ?
C14 C2 C3 114.8(4) . . ?
C14 C2 C12 112.7(4) . . ?
O3 C3 C2 111.3(3) . . ?
O3 C3 H3 108.8 . . ?
O3 C3 C4 116.7(3) . . ?
C2 C3 H3 108.8 . . ?
C4 C3 C2 102.3(3) . . ?
C4 C3 H3 108.8 . . ?
C3 C4 H4 111.5 . . ?
C3 C4 C5 114.5(3) . . ?
C3 C4 C13 98.4(3) . . ?
C5 C4 H4 111.5 . . ?
C13 C4 H4 111.5 . . ?
C13 C4 C5 108.9(3) . . ?
O6 C5 C4 106.6(3) . . ?
O6 C5 C6 113.1(4) . . ?
O6 C5 C10 105.5(3) . . ?
C4 C5 C10 109.5(3) . . ?
C6 C5 C4 110.5(3) . . ?
C6 C5 C10 111.4(3) . . ?
C5 C6 H6 118.7 . . ?
C7 C6 C5 122.6(4) . . ?
C7 C6 H6 118.7 . . ?
C6 C7 H7 119.0 . . ?
C6 C7 C8 122.0(4) . . ?
C8 C7 H7 119.0 . . ?
C7 C8 H8 111.6 . . ?
C7 C8 C9 112.2(4) . . ?
C7 C8 C11 107.7(4) . . ?
C9 C8 H8 111.6 . . ?
C9 C8 C11 101.7(4) . . ?
C11 C8 H8 111.6 . . ?
C1 C9 H9A 110.8 . . ?
C1 C9 H9B 110.8 . . ?
C8 C9 C1 104.6(4) . . ?
C8 C9 H9A 110.8 . . ?
C8 C9 H9B 110.8 . . ?
H9A C9 H9B 108.9 . . ?
C1 C10 C5 112.3(4) . . ?
C1 C10 H10 110.9 . . ?
C5 C10 H10 110.9 . . ?
C11 C10 C1 99.6(4) . . ?
C11 C10 C5 111.9(4) . . ?
C11 C10 H10 110.9 . . ?
O7 C11 C8 112.1(5) . . ?
O7 C11 C10 116.4(4) . . ?
O7 C11 H11 109.3 . . ?
C8 C11 C10 100.2(4) . . ?
C8 C11 H11 109.3 . . ?
C10 C11 H11 109.3 . . ?
C2 C12 H12A 110.9 . . ?
C2 C12 H12B 110.9 . . ?
H12A C12 H12B 109.0 . . ?
C13 C12 C2 104.1(4) . . ?
C13 C12 H12A 110.9 . . ?
C13 C12 H12B 110.9 . . ?
O8 C13 C4 126.6(4) . . ?
O8 C13 C12 125.0(4) . . ?
C12 C13 C4 108.4(3) . . ?
O1 C14 O2 124.2(6) . . ?
O1 C14 C2 124.9(6) . . ?
O2 C14 C2 110.9(5) . . ?
O2 C15 H15A 109.5 . . ?
O2 C15 H15B 109.5 . . ?
O2 C15 H15C 109.5 . . ?
H15A C15 H15B 109.5 . . ?
H15A C15 H15C 109.5 . . ?
H15B C15 H15C 109.5 . . ?
S1 C16 H16A 109.5 . . ?
S1 C16 H16B 109.5 . . ?
S1 C16 H16C 109.5 . . ?
H16A C16 H16B 109.5 . . ?
H16A C16 H16C 109.5 . . ?
H16B C16 H16C 109.5 . . ?
O7 C17 H17A 109.5 . . ?
O7 C17 H17B 109.5 . . ?
O7 C17 H17C 109.5 . . ?
H17A C17 H17B 109.5 . . ?
H17A C17 H17C 109.5 . . ?
H17B C17 H17C 109.5 . . ?
Si1 C18 H18A 108.6 . . ?
Si1 C18 H18B 108.6 . . ?
H18A C18 H18B 107.6 . . ?
C19 C18 Si1 114.5(8) . . ?
C19 C18 H18A 108.6 . . ?
C19 C18 H18B 108.6 . . ?
C18 C19 H19A 109.5 . . ?
C18 C19 H19B 109.5 . . ?
C18 C19 H19C 109.5 . . ?
H19A C19 H19B 109.5 . . ?
H19A C19 H19C 109.5 . . ?
H19B C19 H19C 109.5 . . ?
Si1 C20 H20A 106.6 . . ?
Si1 C20 H20B 106.6 . . ?
H20A C20 H20B 106.6 . . ?
C21 C20 Si1 122.9(8) . . ?
C21 C20 H20A 106.6 . . ?
C21 C20 H20B 106.6 . . ?
C20 C21 H21A 109.5 . . ?
C20 C21 H21B 109.5 . . ?
C20 C21 H21C 109.5 . . ?
H21A C21 H21B 109.5 . . ?
H21A C21 H21C 109.5 . . ?
H21B C21 H21C 109.5 . . ?
Si1 C22 H22A 105.9 . . ?
Si1 C22 H22B 105.9 . . ?
H22A C22 H22B 106.2 . . ?
C23 C22 Si1 125.7(11) . . ?
C23 C22 H22A 105.9 . . ?
C23 C22 H22B 105.9 . . ?
C22 C23 H23A 109.5 . . ?
C22 C23 H23B 109.5 . . ?
C22 C23 H23C 109.5 . . ?
H23A C23 H23B 109.5 . . ?
H23A C23 H23C 109.5 . . ?
H23B C23 H23C 109.5 . . ?

loop_
_geom_bond_atom_site_label_1
_geom_bond_atom_site_label_2
_geom_bond_distance
_geom_bond_site_symmetry_2
_geom_bond_publ_flag
S1 O3 1.571(3) . ?
S1 O4 1.424(3) . ?
S1 O5 1.431(4) . ?
S1 C16 1.736(6) . ?
Si1 O6 1.637(4) . ?
Si1 C18 1.871(11) . ?
Si1 C20 1.843(10) . ?
Si1 C22 1.776(10) . ?
O1 C14 1.183(7) . ?
O2 C14 1.310(7) . ?
O2 C15 1.492(9) . ?
O3 C3 1.464(4) . ?
O6 C5 1.432(5) . ?
O7 C11 1.408(7) . ?
O7 C17 1.410(9) . ?
O8 C13 1.211(5) . ?
C1 H1 0.9800 . ?
C1 C2 1.537(7) . ?
C1 C9 1.556(6) . ?
C1 C10 1.544(7) . ?
C2 C3 1.534(6) . ?
C2 C12 1.556(6) . ?
C2 C14 1.524(7) . ?
C3 H3 0.9800 . ?
C3 C4 1.517(6) . ?
C4 H4 0.9800 . ?
C4 C5 1.553(6) . ?
C4 C13 1.525(6) . ?
C5 C6 1.501(6) . ?
C5 C10 1.554(6) . ?
C6 H6 0.9300 . ?
C6 C7 1.301(6) . ?
C7 H7 0.9300 . ?
C7 C8 1.501(7) . ?
C8 H8 0.9800 . ?
C8 C9 1.529(8) . ?
C8 C11 1.529(8) . ?
C9 H9A 0.9700 . ?
C9 H9B 0.9700 . ?
C10 H10 0.9800 . ?
C10 C11 1.540(7) . ?
C11 H11 0.9800 . ?
C12 H12A 0.9700 . ?
C12 H12B 0.9700 . ?
C12 C13 1.511(7) . ?
C15 H15A 0.9600 . ?
C15 H15B 0.9600 . ?
C15 H15C 0.9600 . ?
C16 H16A 0.9600 . ?
C16 H16B 0.9600 . ?
C16 H16C 0.9600 . ?
C17 H17A 0.9600 . ?
C17 H17B 0.9600 . ?
C17 H17C 0.9600 . ?
C18 H18A 0.9700 . ?
C18 H18B 0.9700 . ?
C18 C19 1.533(14) . ?
C19 H19A 0.9600 . ?
C19 H19B 0.9600 . ?
C19 H19C 0.9600 . ?
C20 H20A 0.9700 . ?
C20 H20B 0.9700 . ?
C20 C21 1.472(12) . ?
C21 H21A 0.9600 . ?
C21 H21B 0.9600 . ?
C21 H21C 0.9600 . ?
C22 H22A 0.9700 . ?
C22 H22B 0.9700 . ?
C22 C23 1.241(12) . ?
C23 H23A 0.9600 . ?
C23 H23B 0.9600 . ?
C23 H23C 0.9600 . ?

loop_
_geom_torsion_atom_site_label_1
_geom_torsion_atom_site_label_2
_geom_torsion_atom_site_label_3
_geom_torsion_atom_site_label_4
_geom_torsion
_geom_torsion_site_symmetry_1
_geom_torsion_site_symmetry_2
_geom_torsion_site_symmetry_3
_geom_torsion_site_symmetry_4
_geom_torsion_publ_flag
S1 O3 C3 C2 -152.5(3) . . . . ?
S1 O3 C3 C4 90.7(4) . . . . ?
Si1 O6 C5 C4 91.4(4) . . . . ?
Si1 O6 C5 C6 -30.2(5) . . . . ?
Si1 O6 C5 C10 -152.2(3) . . . . ?
O3 C3 C4 C5 55.8(4) . . . . ?
O3 C3 C4 C13 171.1(3) . . . . ?
O4 S1 O3 C3 -165.5(3) . . . . ?
O5 S1 O3 C3 -36.0(4) . . . . ?
O6 Si1 C18 C19 -174.6(8) . . . . ?
O6 Si1 C20 C21 148.3(10) . . . . ?
O6 Si1 C22 C23 68.4(13) . . . . ?
O6 C5 C6 C7 -122.1(5) . . . . ?
O6 C5 C10 C1 -159.5(3) . . . . ?
O6 C5 C10 C11 89.5(4) . . . . ?
C1 C2 C3 O3 -63.5(5) . . . . ?
C1 C2 C3 C4 61.9(4) . . . . ?
C1 C2 C12 C13 -83.6(4) . . . . ?
C1 C2 C14 O1 -19.4(7) . . . . ?
C1 C2 C14 O2 161.8(4) . . . . ?
C1 C10 C11 O7 -171.7(4) . . . . ?
C1 C10 C11 C8 -50.7(5) . . . . ?
C2 C1 C9 C8 -130.1(4) . . . . ?
C2 C1 C10 C5 44.4(5) . . . . ?
C2 C1 C10 C11 163.0(4) . . . . ?
C2 C3 C4 C5 -65.8(4) . . . . ?
C2 C3 C4 C13 49.4(4) . . . . ?
C2 C12 C13 O8 176.8(4) . . . . ?
C2 C12 C13 C4 -5.2(5) . . . . ?
C3 C2 C12 C13 34.4(4) . . . . ?
C3 C2 C14 O1 -147.8(6) . . . . ?
C3 C2 C14 O2 33.5(6) . . . . ?
C3 C4 C5 O6 173.7(3) . . . . ?
C3 C4 C5 C6 -63.1(4) . . . . ?
C3 C4 C5 C10 60.0(4) . . . . ?
C3 C4 C13 O8 151.4(5) . . . . ?
C3 C4 C13 C12 -26.6(4) . . . . ?
C4 C5 C6 C7 118.5(5) . . . . ?
C4 C5 C10 C1 -45.1(4) . . . . ?
C4 C5 C10 C11 -156.2(4) . . . . ?
C5 C4 C13 O8 -89.1(5) . . . . ?
C5 C4 C13 C12 92.9(4) . . . . ?
C5 C6 C7 C8 1.3(8) . . . . ?
C5 C10 C11 O7 -52.8(6) . . . . ?
C5 C10 C11 C8 68.2(5) . . . . ?
C6 C5 C10 C1 77.4(5) . . . . ?
C6 C5 C10 C11 -33.6(5) . . . . ?
C6 C7 C8 C9 -73.8(6) . . . . ?
C6 C7 C8 C11 37.3(7) . . . . ?
C7 C8 C9 C1 85.4(5) . . . . ?
C7 C8 C11 O7 56.2(5) . . . . ?
C7 C8 C11 C10 -67.8(5) . . . . ?
C9 C1 C2 C3 69.2(5) . . . . ?
C9 C1 C2 C12 176.7(4) . . . . ?
C9 C1 C2 C14 -59.9(5) . . . . ?
C9 C1 C10 C5 -86.3(4) . . . . ?
C9 C1 C10 C11 32.3(4) . . . . ?
C9 C8 C11 O7 174.3(4) . . . . ?
C9 C8 C11 C10 50.3(5) . . . . ?
C10 C1 C2 C3 -55.0(5) . . . . ?
C10 C1 C2 C12 52.6(5) . . . . ?
C10 C1 C2 C14 175.9(4) . . . . ?
C10 C1 C9 C8 -2.1(5) . . . . ?
C10 C5 C6 C7 -3.5(6) . . . . ?
C11 C8 C9 C1 -29.4(4) . . . . ?
C12 C2 C3 O3 -178.1(4) . . . . ?
C12 C2 C3 C4 -52.8(4) . . . . ?
C12 C2 C14 O1 101.8(7) . . . . ?
C12 C2 C14 O2 -77.0(6) . . . . ?
C13 C4 C5 O6 64.7(4) . . . . ?
C13 C4 C5 C6 -172.1(3) . . . . ?
C13 C4 C5 C10 -49.0(4) . . . . ?
C14 C2 C3 O3 62.6(5) . . . . ?
C14 C2 C3 C4 -172.1(4) . . . . ?
C14 C2 C12 C13 155.3(4) . . . . ?
C15 O2 C14 O1 -0.7(10) . . . . ?
C15 O2 C14 C2 178.1(6) . . . . ?
C16 S1 O3 C3 79.8(3) . . . . ?
C17 O7 C11 C8 168.7(5) . . . . ?
C17 O7 C11 C10 -76.9(6) . . . . ?
C18 Si1 O6 C5 -60.0(6) . . . . ?
C18 Si1 C20 C21 -89.9(11) . . . . ?
C18 Si1 C22 C23 -49.7(14) . . . . ?
C20 Si1 O6 C5 64.3(5) . . . . ?
C20 Si1 C18 C19 62.4(9) . . . . ?
C20 Si1 C22 C23 -174.6(13) . . . . ?
C22 Si1 O6 C5 178.1(5) . . . . ?
C22 Si1 C18 C19 -58.8(10) . . . . ?
C22 Si1 C20 C21 35.6(12) . . . . ?
